data_4347674
loop_
_publ_author_name
'Holler, Stefan'
'T\"uchler, Michael'
'Belaj, Ferdinand'
'Veiros, Luis F.'
'Kirchner, Karl'
'M\"osch-Zanetti, Nadia C'

_publ_section_title
;
 Thiopyridazine-Based Copper Boratrane Complexes Demonstrating the Z-type
 Nature of the Ligand.
;
_journal_issue 10
_journal_name_full 'Inorganic chemistry'
_journal_page_first 4980
_journal_page_last 4991
_journal_paper_doi 10.1021/acs.inorgchem.6b00464
_journal_volume 55
_journal_year 2016
_chemical_compound_source 'synthetical product'
_chemical_formula_moiety 'C27 H39 B Cl Cu N6 S3, 2(C H Cl3)'
_chemical_formula_sum 'C29 H41 B Cl7 Cu N6 S3'
_chemical_formula_weight 892.36
_chemical_name_common
; (2,2',2"-boranetriyltris(6-tert-butyl-4-methylpyrida-
zine-3(2H)-thione))-chloro-copper(I) trichloromethane solvate (1:2)
;
_chemical_name_systematic
; (2,2',2"-boranetriyltris(6-tert-butyl-4-methylpyrida-
zine-3(2H)-thione))-chloro-copper(I) trichloromethane solvate (1:2)
;
_space_group_crystal_system monoclinic
_space_group_IT_number 14
_space_group_name_Hall '-P 2ybc'
_space_group_name_H-M_alt 'P 1 21/c 1'
_atom_sites_solution_hydrogens geom
_atom_sites_solution_primary direct
_atom_sites_solution_secondary difmap
_audit_creation_method 'manual edited SHELXL-2014/6.cif file'
_cell_angle_alpha 90
_cell_angle_beta 99.4121(13)
_cell_angle_gamma 90
_cell_formula_units_Z 4
_cell_length_a 9.7437(4)
_cell_length_b 22.9874(9)
_cell_length_c 18.5472(7)
_cell_measurement_reflns_used 9132
_cell_measurement_temperature 100(2)
_cell_measurement_theta_max 30.79
_cell_measurement_theta_min 2.30
_cell_volume 4098.3(3)
_computing_cell_refinement 'Bruker SAINT'
_computing_data_collection 'Bruker APEX2'
_computing_data_reduction 'Bruker SAINT'
_computing_molecular_graphics 'modified ORTEP (Johnson, 1965)'
_computing_publication_material 'SHELXL-2014/6 (Sheldrick, 2014)'
_computing_structure_refinement 'SHELXL-2014/6 (Sheldrick, 2014)'
_computing_structure_solution 'SHELXS-97 (Sheldrick, 2008)'
_diffrn_ambient_temperature 100(2)
_diffrn_measured_fraction_theta_full 0.996
_diffrn_measured_fraction_theta_max 0.996
_diffrn_measurement_device_type 'Bruker APEX-II CCD'
_diffrn_measurement_method '\f and \w scans'
_diffrn_radiation_monochromator 'multilayer monochromator'
_diffrn_radiation_source 'Incoatec microfocus sealed tube'
_diffrn_radiation_type MoK\a
_diffrn_radiation_wavelength 0.71073
_diffrn_reflns_av_R_equivalents 0.0197
_diffrn_reflns_av_unetI/netI 0.0491
_diffrn_reflns_Laue_measured_fraction_full 0.996
_diffrn_reflns_Laue_measured_fraction_max 0.996
_diffrn_reflns_limit_h_max 13
_diffrn_reflns_limit_h_min -13
_diffrn_reflns_limit_k_max 32
_diffrn_reflns_limit_k_min -27
_diffrn_reflns_limit_l_max 26
_diffrn_reflns_limit_l_min -22
_diffrn_reflns_number 29603
_diffrn_reflns_point_group_measured_fraction_full 0.996
_diffrn_reflns_point_group_measured_fraction_max 0.996
_diffrn_reflns_theta_full 30.00
_diffrn_reflns_theta_max 30.00
_diffrn_reflns_theta_min 2.40
_exptl_absorpt_coefficient_mu 1.172
_exptl_absorpt_correction_T_max 1.000
_exptl_absorpt_correction_T_min 0.825
_exptl_absorpt_correction_type multi-scan
_exptl_absorpt_process_details 'Bruker SADABS'
_exptl_crystal_colour red
_exptl_crystal_density_diffrn 1.446
_exptl_crystal_description needles
_exptl_crystal_F_000 1832
_exptl_crystal_size_max 0.360
_exptl_crystal_size_mid 0.330
_exptl_crystal_size_min 0.280
_refine_diff_density_max 1.022
_refine_diff_density_min -1.084
_refine_diff_density_rms 0.104
_refine_ls_extinction_method none
_refine_ls_goodness_of_fit_ref 1.072
_refine_ls_hydrogen_treatment refU
_refine_ls_matrix_type full
_refine_ls_number_parameters 450
_refine_ls_number_reflns 11920
_refine_ls_number_restraints 0
_refine_ls_restrained_S_all 1.072
_refine_ls_R_factor_all 0.0562
_refine_ls_R_factor_gt 0.0470
_refine_ls_shift/su_max 0.001
_refine_ls_shift/su_mean 0.000
_refine_ls_structure_factor_coef Fsqd
_refine_ls_weighting_details 'w=1/[\s^2^(Fo^2^)+(0.0683P)^2^+2.7019P] where P=(Fo^2^+2Fc^2^)/3'
_refine_ls_weighting_scheme calc
_refine_ls_wR_factor_gt 0.1264
_refine_ls_wR_factor_ref 0.1299
_reflns_Friedel_coverage 0.000
_reflns_number_gt 10047
_reflns_number_total 11920
_reflns_threshold_expression 'I > 2\s(I)'
_cod_data_source_file ic6b00464_si_002.cif
_cod_data_source_block SH129B_1
_cod_original_sg_symbol_H-M 'P 21/c'
_cod_database_code 4347674
_shelx_space_group_comment
;
The symmetry employed for this shelxl refinement is uniquely defined
by the following loop, which should always be used as a source of
symmetry information in preference to the above space-group names.
They are only intended as comments.
;
_shelx_estimated_absorpt_t_min 0.678
_shelx_estimated_absorpt_t_max 0.735
_shelxl_version_number 2014/6

loop_
_space_group_symop_operation_xyz
'x, y, z'
'-x, y+1/2, -z+1/2'
'-x, -y, -z'
'x, -y-1/2, z-1/2'

loop_
_atom_site_label
_atom_site_type_symbol
_atom_site_fract_x
_atom_site_fract_y
_atom_site_fract_z
_atom_site_U_iso_or_equiv
_atom_site_adp_type
_atom_site_occupancy
_atom_site_site_symmetry_order
_atom_site_calc_flag
_atom_site_refinement_flags_posn
_atom_site_refinement_flags_adp
Cu1 Cu 0.46829(3) 0.69745(2) 0.54586(2) 0.00998(7) Uani 1 1 d . .
Cl1 Cl 0.31954(5) 0.74236(3) 0.45456(3) 0.01495(11) Uani 1 1 d . .
B1 B 0.6059(2) 0.65976(11) 0.62926(13) 0.0092(4) Uani 1 1 d . .
S1 S 0.48615(6) 0.77177(2) 0.62839(3) 0.01371(11) Uani 1 1 d . .
N11 N 0.60290(19) 0.64116(8) 0.75970(10) 0.0112(3) Uani 1 1 d . .
N12 N 0.56900(18) 0.67869(8) 0.70286(10) 0.0092(3) Uani 1 1 d . .
C13 C 0.5283(2) 0.73421(9) 0.70853(12) 0.0096(4) Uani 1 1 d . .
C14 C 0.5195(2) 0.75634(10) 0.77926(12) 0.0119(4) Uani 1 1 d . .
C15 C 0.5512(2) 0.71904(10) 0.83651(12) 0.0132(4) Uani 1 1 d . .
H15 H 0.5443 0.7318 0.8845 0.021(4) Uiso 1 1 calc R U
C16 C 0.5945(2) 0.66104(10) 0.82536(12) 0.0116(4) Uani 1 1 d . .
C10 C 0.6336(3) 0.61978(11) 0.88980(12) 0.0157(4) Uani 1 1 d . .
C17 C 0.7077(3) 0.56589(11) 0.86725(15) 0.0221(5) Uani 1 1 d . .
H171 H 0.6439 0.5439 0.8309 0.025(5) Uiso 1 1 calc R U
H172 H 0.7374 0.5414 0.9102 0.025(5) Uiso 1 1 calc R U
H173 H 0.7892 0.5778 0.8462 0.025(5) Uiso 1 1 calc R U
C18 C 0.7321(3) 0.65146(13) 0.95034(15) 0.0268(6) Uani 1 1 d . .
H181 H 0.8143 0.6650 0.9310 0.035(5) Uiso 1 1 calc R U
H182 H 0.7609 0.6247 0.9912 0.035(5) Uiso 1 1 calc R U
H183 H 0.6839 0.6849 0.9674 0.035(5) Uiso 1 1 calc R U
C19 C 0.4996(3) 0.60211(14) 0.91778(16) 0.0285(6) Uani 1 1 d . .
H191 H 0.4526 0.6370 0.9318 0.031(5) Uiso 1 1 calc R U
H192 H 0.5229 0.5766 0.9603 0.031(5) Uiso 1 1 calc R U
H193 H 0.4380 0.5815 0.8791 0.031(5) Uiso 1 1 calc R U
C11 C 0.4790(3) 0.81832(10) 0.79013(14) 0.0161(4) Uani 1 1 d . .
H111 H 0.4363 0.8212 0.8343 0.033(5) Uiso 1 1 calc R U
H112 H 0.4123 0.8312 0.7478 0.033(5) Uiso 1 1 calc R U
H113 H 0.5620 0.8430 0.7954 0.033(5) Uiso 1 1 calc R U
S2 S 0.33875(5) 0.61557(3) 0.56384(3) 0.01422(12) Uani 1 1 d . .
N21 N 0.71562(19) 0.56310(9) 0.64397(10) 0.0126(4) Uani 1 1 d . .
N22 N 0.59673(18) 0.59310(8) 0.62021(10) 0.0102(3) Uani 1 1 d . .
C23 C 0.4709(2) 0.56954(10) 0.59626(12) 0.0121(4) Uani 1 1 d . .
C24 C 0.4592(2) 0.50718(11) 0.59844(13) 0.0170(4) Uani 1 1 d . .
C25 C 0.5779(3) 0.47681(11) 0.62170(14) 0.0177(5) Uani 1 1 d . .
H25 H 0.5750 0.4355 0.6228 0.021(4) Uiso 1 1 calc R U
C26 C 0.7073(2) 0.50612(10) 0.64457(13) 0.0150(4) Uani 1 1 d . .
C20 C 0.8414(3) 0.47340(11) 0.67421(15) 0.0201(5) Uani 1 1 d . .
C27 C 0.9632(3) 0.51487(15) 0.6930(2) 0.0369(8) Uani 1 1 d . .
H271 H 1.0479 0.4926 0.7105 0.050(7) Uiso 1 1 calc R U
H272 H 0.9447 0.5417 0.7314 0.050(7) Uiso 1 1 calc R U
H273 H 0.9755 0.5370 0.6494 0.050(7) Uiso 1 1 calc R U
C28 C 0.8190(3) 0.44246(14) 0.74586(17) 0.0320(6) Uani 1 1 d . .
H281 H 0.7409 0.4152 0.7352 0.053(7) Uiso 1 1 calc R U
H282 H 0.7985 0.4715 0.7813 0.053(7) Uiso 1 1 calc R U
H283 H 0.9034 0.4211 0.7663 0.053(7) Uiso 1 1 calc R U
C29 C 0.8714(4) 0.42767(17) 0.61963(19) 0.0451(9) Uani 1 1 d . .
H291 H 0.8856 0.4467 0.5742 0.066(8) Uiso 1 1 calc R U
H292 H 0.7924 0.4008 0.6095 0.066(8) Uiso 1 1 calc R U
H293 H 0.9554 0.4060 0.6401 0.066(8) Uiso 1 1 calc R U
C21 C 0.3206(3) 0.47966(12) 0.57356(16) 0.0245(6) Uani 1 1 d . .
H211 H 0.3288 0.4374 0.5792 0.032(5) Uiso 1 1 calc R U
H212 H 0.2887 0.4892 0.5220 0.032(5) Uiso 1 1 calc R U
H213 H 0.2535 0.4944 0.6031 0.032(5) Uiso 1 1 calc R U
S3 S 0.65132(6) 0.67795(3) 0.48397(3) 0.01258(11) Uani 1 1 d . .
N31 N 0.84381(19) 0.68705(8) 0.68553(10) 0.0112(4) Uani 1 1 d . .
N32 N 0.75318(18) 0.68019(8) 0.62282(10) 0.0097(3) Uani 1 1 d . .
C33 C 0.7860(2) 0.68259(9) 0.55504(12) 0.0107(4) Uani 1 1 d . .
C34 C 0.9296(2) 0.68979(10) 0.54831(13) 0.0144(4) Uani 1 1 d . .
C35 C 1.0211(2) 0.69600(11) 0.61115(13) 0.0152(4) Uani 1 1 d . .
H35 H 1.1172 0.7009 0.6090 0.021(4) Uiso 1 1 calc R U
C36 C 0.9755(2) 0.69523(10) 0.68059(12) 0.0129(4) Uani 1 1 d . .
C30 C 1.0750(2) 0.70459(12) 0.75155(13) 0.0176(5) Uani 1 1 d . .
C37 C 0.9975(3) 0.70179(15) 0.81699(14) 0.0265(6) Uani 1 1 d . .
H371 H 0.9264 0.7323 0.8123 0.031(5) Uiso 1 1 calc R U
H372 H 1.0636 0.7076 0.8622 0.031(5) Uiso 1 1 calc R U
H373 H 0.9531 0.6636 0.8182 0.031(5) Uiso 1 1 calc R U
C38 C 1.1886(3) 0.65777(13) 0.75949(15) 0.0254(6) Uani 1 1 d . .
H381 H 1.1460 0.6193 0.7612 0.038(6) Uiso 1 1 calc R U
H382 H 1.2543 0.6644 0.8047 0.038(6) Uiso 1 1 calc R U
H383 H 1.2382 0.6597 0.7177 0.038(6) Uiso 1 1 calc R U
C39 C 1.1427(3) 0.76459(12) 0.74958(15) 0.0243(5) Uani 1 1 d . .
H391 H 1.1972 0.7658 0.7096 0.037(6) Uiso 1 1 calc R U
H392 H 1.2039 0.7718 0.7961 0.037(6) Uiso 1 1 calc R U
H393 H 1.0702 0.7945 0.7417 0.037(6) Uiso 1 1 calc R U
C31 C 0.9692(3) 0.69112(13) 0.47351(14) 0.0219(5) Uani 1 1 d . .
H311 H 1.0695 0.6977 0.4777 0.043(6) Uiso 1 1 calc R U
H312 H 0.9189 0.7226 0.4450 0.043(6) Uiso 1 1 calc R U
H313 H 0.9450 0.6539 0.4490 0.043(6) Uiso 1 1 calc R U
C4 C 0.1969(3) 0.87270(13) 0.52573(16) 0.0252(5) Uani 1 1 d . .
H4 H 0.2461 0.8401 0.5050 0.021(5) Uiso 1 1 calc R U
Cl43 Cl 0.11437(11) 0.91541(5) 0.45369(5) 0.0524(3) Uani 1 1 d . .
Cl41 Cl 0.32059(8) 0.91432(3) 0.58325(4) 0.03261(16) Uani 1 1 d . .
Cl42 Cl 0.07431(9) 0.84288(4) 0.57491(5) 0.0425(2) Uani 1 1 d . .
C5 C 0.6881(3) 0.91284(13) 0.66928(18) 0.0309(6) Uani 1 1 d . .
H5 H 0.6153 0.8894 0.6378 0.021(5) Uiso 1 1 calc R U
Cl53 Cl 0.77002(12) 0.95718(4) 0.61291(5) 0.0526(3) Uani 1 1 d . .
Cl51 Cl 0.60556(9) 0.95661(3) 0.72790(5) 0.03775(18) Uani 1 1 d . .
Cl52 Cl 0.80653(8) 0.86479(4) 0.72045(6) 0.0476(2) Uani 1 1 d . .

loop_
_atom_site_aniso_label
_atom_site_aniso_U_11
_atom_site_aniso_U_22
_atom_site_aniso_U_33
_atom_site_aniso_U_23
_atom_site_aniso_U_13
_atom_site_aniso_U_12
Cu1 0.00788(12) 0.01282(14) 0.00863(12) 0.00105(10) -0.00048(9) 0.00092(9)
Cl1 0.0105(2) 0.0213(3) 0.0122(2) 0.0045(2) -0.00060(18) 0.00273(19)
B1 0.0075(9) 0.0105(11) 0.0092(10) 0.0017(8) 0.0003(8) 0.0003(8)
S1 0.0173(3) 0.0109(2) 0.0118(2) 0.0010(2) -0.0006(2) 0.0017(2)
N11 0.0112(8) 0.0134(9) 0.0088(8) 0.0025(7) 0.0011(6) 0.0000(7)
N12 0.0087(8) 0.0093(8) 0.0093(8) 0.0002(7) 0.0003(6) -0.0001(6)
C13 0.0064(8) 0.0109(10) 0.0113(9) 0.0010(8) 0.0007(7) -0.0004(7)
C14 0.0078(9) 0.0162(11) 0.0112(9) -0.0039(8) 0.0003(7) 0.0009(8)
C15 0.0130(10) 0.0149(11) 0.0114(10) -0.0034(8) 0.0014(8) -0.0019(8)
C16 0.0093(9) 0.0140(10) 0.0112(9) 0.0011(8) 0.0011(7) -0.0003(8)
C10 0.0204(11) 0.0166(11) 0.0105(10) 0.0037(8) 0.0036(8) 0.0023(9)
C17 0.0287(13) 0.0169(12) 0.0202(12) 0.0022(10) 0.0024(10) 0.0056(10)
C18 0.0367(15) 0.0218(13) 0.0185(12) 0.0014(10) -0.0058(11) 0.0012(11)
C19 0.0291(14) 0.0319(15) 0.0272(14) 0.0153(12) 0.0130(11) 0.0014(12)
C11 0.0188(11) 0.0114(10) 0.0178(11) -0.0032(9) 0.0017(9) 0.0020(8)
S2 0.0090(2) 0.0139(3) 0.0185(3) 0.0015(2) -0.00149(19) -0.00039(19)
N21 0.0107(8) 0.0136(9) 0.0133(9) 0.0006(7) 0.0019(7) 0.0029(7)
N22 0.0089(8) 0.0118(9) 0.0094(8) 0.0002(7) 0.0002(6) 0.0010(7)
C23 0.0104(9) 0.0145(10) 0.0113(9) -0.0021(8) 0.0019(8) -0.0007(8)
C24 0.0170(10) 0.0150(11) 0.0181(11) -0.0017(9) 0.0008(9) -0.0029(9)
C25 0.0191(11) 0.0102(10) 0.0236(12) -0.0001(9) 0.0028(9) 0.0007(8)
C26 0.0144(10) 0.0144(11) 0.0161(10) 0.0013(9) 0.0021(8) 0.0024(8)
C20 0.0180(11) 0.0162(12) 0.0255(13) 0.0018(10) 0.0015(10) 0.0066(9)
C27 0.0192(13) 0.0347(17) 0.055(2) 0.0161(15) 0.0015(13) 0.0057(12)
C28 0.0314(15) 0.0303(16) 0.0339(16) 0.0080(13) 0.0045(12) 0.0074(12)
C29 0.048(2) 0.050(2) 0.0338(17) -0.0125(16) -0.0043(15) 0.0302(17)
C21 0.0192(12) 0.0176(12) 0.0344(15) -0.0022(11) -0.0026(11) -0.0049(9)
S3 0.0109(2) 0.0177(3) 0.0087(2) -0.0001(2) 0.00027(18) 0.00187(19)
N31 0.0095(8) 0.0141(9) 0.0087(8) -0.0006(7) -0.0022(6) -0.0011(7)
N32 0.0065(7) 0.0127(9) 0.0088(8) 0.0000(7) -0.0018(6) -0.0010(6)
C33 0.0097(9) 0.0107(10) 0.0116(10) 0.0007(8) 0.0017(8) 0.0016(7)
C34 0.0099(9) 0.0172(11) 0.0166(11) 0.0009(9) 0.0042(8) 0.0007(8)
C35 0.0088(9) 0.0199(11) 0.0171(11) -0.0006(9) 0.0028(8) -0.0006(8)
C36 0.0095(9) 0.0164(11) 0.0121(10) 0.0001(8) -0.0008(8) -0.0009(8)
C30 0.0109(10) 0.0241(13) 0.0160(11) -0.0010(9) -0.0026(8) -0.0017(9)
C37 0.0151(11) 0.0480(18) 0.0143(11) -0.0017(12) -0.0033(9) -0.0050(11)
C38 0.0174(12) 0.0310(15) 0.0242(13) 0.0024(11) -0.0077(10) 0.0035(10)
C39 0.0198(12) 0.0269(14) 0.0236(13) -0.0036(11) -0.0042(10) -0.0065(10)
C31 0.0144(11) 0.0367(15) 0.0167(11) 0.0008(11) 0.0086(9) -0.0003(10)
C4 0.0250(13) 0.0226(13) 0.0280(14) -0.0038(11) 0.0046(11) -0.0013(10)
Cl43 0.0644(6) 0.0548(6) 0.0325(4) 0.0170(4) -0.0088(4) -0.0188(5)
Cl41 0.0299(3) 0.0263(4) 0.0391(4) -0.0090(3) -0.0020(3) 0.0041(3)
Cl42 0.0394(4) 0.0479(5) 0.0420(4) 0.0154(4) 0.0120(3) -0.0061(4)
C5 0.0267(14) 0.0258(15) 0.0400(17) -0.0059(13) 0.0048(12) -0.0053(11)
Cl53 0.0777(7) 0.0474(5) 0.0382(5) -0.0102(4) 0.0259(5) -0.0191(5)
Cl51 0.0424(4) 0.0287(4) 0.0451(4) 0.0022(3) 0.0156(4) 0.0031(3)
Cl52 0.0213(3) 0.0388(5) 0.0804(7) 0.0068(4) 0.0014(4) 0.0020(3)

loop_
_atom_type_symbol
_atom_type_description
_atom_type_scat_dispersion_real
_atom_type_scat_dispersion_imag
_atom_type_scat_source
C C 0.0033 0.0016 'International Tables Vol C Tables 4.2.6.8 and 6.1.1.4'
H H 0.0000 0.0000 'International Tables Vol C Tables 4.2.6.8 and 6.1.1.4'
B B 0.0013 0.0007 'International Tables Vol C Tables 4.2.6.8 and 6.1.1.4'
Cl Cl 0.1484 0.1585 'International Tables Vol C Tables 4.2.6.8 and 6.1.1.4'
Cu Cu 0.3201 1.2651 'International Tables Vol C Tables 4.2.6.8 and 6.1.1.4'
N N 0.0061 0.0033 'International Tables Vol C Tables 4.2.6.8 and 6.1.1.4'
S S 0.1246 0.1234 'International Tables Vol C Tables 4.2.6.8 and 6.1.1.4'

loop_
_geom_angle_atom_site_label_1
_geom_angle_atom_site_label_2
_geom_angle_atom_site_label_3
_geom_angle
_geom_angle_publ_flag
B1 Cu1 Cl1 177.94(7) yes
B1 Cu1 S1 80.94(7) yes
B1 Cu1 S3 80.32(7) yes
B1 Cu1 S2 81.60(7) yes
Cl1 Cu1 S1 97.37(2) yes
Cl1 Cu1 S2 100.30(2) yes
Cl1 Cu1 S3 99.59(2) yes
S1 Cu1 S3 119.79(2) yes
S1 Cu1 S2 119.64(2) yes
S3 Cu1 S2 113.27(2) yes
N12 B1 N32 109.99(17) ?
N12 B1 N22 111.20(17) ?
N32 B1 N22 109.52(17) ?
N12 B1 Cu1 109.30(14) ?
N32 B1 Cu1 108.33(14) ?
N22 B1 Cu1 108.44(14) ?
C13 S1 Cu1 100.73(8) yes
C16 N11 N12 116.93(19) ?
C13 N12 N11 125.33(18) ?
C13 N12 B1 117.03(18) ?
N11 N12 B1 116.63(17) ?
N12 C13 C14 118.3(2) ?
N12 C13 S1 116.30(16) ?
C14 C13 S1 125.38(17) ?
C15 C14 C13 117.0(2) ?
C15 C14 C11 121.6(2) ?
C13 C14 C11 121.3(2) ?
C14 C15 C16 120.8(2) ?
C14 C15 H15 119.6 ?
C16 C15 H15 119.6 ?
N11 C16 C15 121.6(2) ?
N11 C16 C10 117.6(2) ?
C15 C16 C10 120.7(2) ?
C16 C10 C17 111.05(19) ?
C16 C10 C19 108.2(2) ?
C17 C10 C19 110.1(2) ?
C16 C10 C18 108.9(2) ?
C17 C10 C18 108.6(2) ?
C19 C10 C18 110.0(2) ?
C10 C17 H171 109.5 ?
C10 C17 H172 109.5 ?
H171 C17 H172 109.5 ?
C10 C17 H173 109.5 ?
H171 C17 H173 109.5 ?
H172 C17 H173 109.5 ?
C10 C18 H181 109.5 ?
C10 C18 H182 109.5 ?
H181 C18 H182 109.5 ?
C10 C18 H183 109.5 ?
H181 C18 H183 109.5 ?
H182 C18 H183 109.5 ?
C10 C19 H191 109.5 ?
C10 C19 H192 109.5 ?
H191 C19 H192 109.5 ?
C10 C19 H193 109.5 ?
H191 C19 H193 109.5 ?
H192 C19 H193 109.5 ?
C14 C11 H111 109.5 ?
C14 C11 H112 109.5 ?
H111 C11 H112 109.5 ?
C14 C11 H113 109.5 ?
H111 C11 H113 109.5 ?
H112 C11 H113 109.5 ?
C23 S2 Cu1 99.07(8) yes
C26 N21 N22 117.30(19) ?
C23 N22 N21 125.8(2) ?
C23 N22 B1 117.94(18) ?
N21 N22 B1 115.97(17) ?
N22 C23 C24 117.6(2) ?
N22 C23 S2 117.54(17) ?
C24 C23 S2 124.86(17) ?
C25 C24 C23 117.0(2) ?
C25 C24 C21 124.0(2) ?
C23 C24 C21 119.0(2) ?
C24 C25 C26 121.0(2) ?
C24 C25 H25 119.5 ?
C26 C25 H25 119.5 ?
N21 C26 C25 121.3(2) ?
N21 C26 C20 116.3(2) ?
C25 C26 C20 122.3(2) ?
C27 C20 C29 111.1(3) ?
C27 C20 C26 111.3(2) ?
C29 C20 C26 110.3(2) ?
C27 C20 C28 107.7(2) ?
C29 C20 C28 108.8(3) ?
C26 C20 C28 107.5(2) ?
C20 C27 H271 109.5 ?
C20 C27 H272 109.5 ?
H271 C27 H272 109.5 ?
C20 C27 H273 109.5 ?
H271 C27 H273 109.5 ?
H272 C27 H273 109.5 ?
C20 C28 H281 109.5 ?
C20 C28 H282 109.5 ?
H281 C28 H282 109.5 ?
C20 C28 H283 109.5 ?
H281 C28 H283 109.5 ?
H282 C28 H283 109.5 ?
C20 C29 H291 109.5 ?
C20 C29 H292 109.5 ?
H291 C29 H292 109.5 ?
C20 C29 H293 109.5 ?
H291 C29 H293 109.5 ?
H292 C29 H293 109.5 ?
C24 C21 H211 109.5 ?
C24 C21 H212 109.5 ?
H211 C21 H212 109.5 ?
C24 C21 H213 109.5 ?
H211 C21 H213 109.5 ?
H212 C21 H213 109.5 ?
C33 S3 Cu1 99.35(8) yes
C36 N31 N32 117.72(19) ?
C33 N32 N31 125.26(18) ?
C33 N32 B1 116.94(18) ?
N31 N32 B1 117.23(17) ?
N32 C33 C34 118.0(2) ?
N32 C33 S3 116.64(16) ?
C34 C33 S3 125.35(17) ?
C35 C34 C33 116.9(2) ?
C35 C34 C31 124.1(2) ?
C33 C34 C31 119.0(2) ?
C34 C35 C36 121.1(2) ?
C34 C35 H35 119.5 ?
C36 C35 H35 119.5 ?
N31 C36 C35 121.0(2) ?
N31 C36 C30 116.9(2) ?
C35 C36 C30 122.1(2) ?
C36 C30 C37 110.75(19) ?
C36 C30 C39 108.9(2) ?
C37 C30 C39 109.1(2) ?
C36 C30 C38 109.4(2) ?
C37 C30 C38 109.6(2) ?
C39 C30 C38 109.1(2) ?
C30 C37 H371 109.5 ?
C30 C37 H372 109.5 ?
H371 C37 H372 109.5 ?
C30 C37 H373 109.5 ?
H371 C37 H373 109.5 ?
H372 C37 H373 109.5 ?
C30 C38 H381 109.5 ?
C30 C38 H382 109.5 ?
H381 C38 H382 109.5 ?
C30 C38 H383 109.5 ?
H381 C38 H383 109.5 ?
H382 C38 H383 109.5 ?
C30 C39 H391 109.5 ?
C30 C39 H392 109.5 ?
H391 C39 H392 109.5 ?
C30 C39 H393 109.5 ?
H391 C39 H393 109.5 ?
H392 C39 H393 109.5 ?
C34 C31 H311 109.5 ?
C34 C31 H312 109.5 ?
H311 C31 H312 109.5 ?
C34 C31 H313 109.5 ?
H311 C31 H313 109.5 ?
H312 C31 H313 109.5 ?
Cl43 C4 Cl42 110.49(16) ?
Cl43 C4 Cl41 110.07(16) ?
Cl42 C4 Cl41 110.76(16) ?
Cl43 C4 H4 108.5 ?
Cl42 C4 H4 108.5 ?
Cl41 C4 H4 108.5 ?
Cl53 C5 Cl52 111.46(17) ?
Cl53 C5 Cl51 109.56(17) ?
Cl52 C5 Cl51 110.47(19) ?
Cl53 C5 H5 108.4 ?
Cl52 C5 H5 108.4 ?
Cl51 C5 H5 108.4 ?

loop_
_geom_bond_atom_site_label_1
_geom_bond_atom_site_label_2
_geom_bond_distance
_geom_bond_publ_flag
Cu1 B1 2.065(2) yes
Cu1 S1 2.2815(6) yes
Cu1 Cl1 2.2871(6) yes
Cu1 S3 2.3169(6) yes
Cu1 S2 2.3205(6) yes
B1 N12 1.531(3) yes
B1 N32 1.533(3) yes
B1 N22 1.542(3) yes
S1 C13 1.710(2) yes
N11 C16 1.316(3) ?
N11 N12 1.360(3) ?
N12 C13 1.346(3) ?
C13 C14 1.423(3) ?
C14 C15 1.360(3) ?
C14 C11 1.501(3) ?
C15 C16 1.424(3) ?
C15 H15 0.95 ?
C16 C10 1.525(3) ?
C10 C17 1.526(3) ?
C10 C19 1.536(4) ?
C10 C18 1.536(4) ?
C17 H171 0.98 ?
C17 H172 0.98 ?
C17 H173 0.98 ?
C18 H181 0.98 ?
C18 H182 0.98 ?
C18 H183 0.98 ?
C19 H191 0.98 ?
C19 H192 0.98 ?
C19 H193 0.98 ?
C11 H111 0.98 ?
C11 H112 0.98 ?
C11 H113 0.98 ?
S2 C23 1.698(2) yes
N21 C26 1.313(3) ?
N21 N22 1.358(3) ?
N22 C23 1.348(3) ?
C23 C24 1.439(3) ?
C24 C25 1.360(3) ?
C24 C21 1.494(3) ?
C25 C26 1.431(3) ?
C25 H25 0.95 ?
C26 C20 1.530(3) ?
C20 C27 1.518(4) ?
C20 C29 1.520(4) ?
C20 C28 1.554(4) ?
C27 H271 0.98 ?
C27 H272 0.98 ?
C27 H273 0.98 ?
C28 H281 0.98 ?
C28 H282 0.98 ?
C28 H283 0.98 ?
C29 H291 0.98 ?
C29 H292 0.98 ?
C29 H293 0.98 ?
C21 H211 0.98 ?
C21 H212 0.98 ?
C21 H213 0.98 ?
S3 C33 1.704(2) yes
N31 C36 1.315(3) ?
N31 N32 1.350(2) ?
N32 C33 1.348(3) ?
C33 C34 1.434(3) ?
C34 C35 1.354(3) ?
C34 C31 1.500(3) ?
C35 C36 1.429(3) ?
C35 H35 0.95 ?
C36 C30 1.516(3) ?
C30 C37 1.532(4) ?
C30 C39 1.532(4) ?
C30 C38 1.534(4) ?
C37 H371 0.98 ?
C37 H372 0.98 ?
C37 H373 0.98 ?
C38 H381 0.98 ?
C38 H382 0.98 ?
C38 H383 0.98 ?
C39 H391 0.98 ?
C39 H392 0.98 ?
C39 H393 0.98 ?
C31 H311 0.98 ?
C31 H312 0.98 ?
C31 H313 0.98 ?
C4 Cl43 1.745(3) ?
C4 Cl42 1.756(3) ?
C4 Cl41 1.757(3) ?
C4 H4 1.00 ?
C5 Cl53 1.744(3) ?
C5 Cl52 1.759(3) ?
C5 Cl51 1.768(3) ?
C5 H5 1.00 ?

loop_
_geom_torsion_atom_site_label_1
_geom_torsion_atom_site_label_2
_geom_torsion_atom_site_label_3
_geom_torsion_atom_site_label_4
_geom_torsion
C16 N11 N12 C13 0.3(3)
C16 N11 N12 B1 168.34(19)
N32 B1 N12 C13 79.8(2)
N22 B1 N12 C13 -158.71(18)
Cu1 B1 N12 C13 -39.0(2)
N32 B1 N12 N11 -89.3(2)
N22 B1 N12 N11 32.2(2)
Cu1 B1 N12 N11 151.89(15)
N11 N12 C13 C14 0.1(3)
B1 N12 C13 C14 -167.95(18)
N11 N12 C13 S1 -178.01(16)
B1 N12 C13 S1 14.0(2)
Cu1 S1 C13 N12 14.18(17)
Cu1 S1 C13 C14 -163.76(17)
N12 C13 C14 C15 -1.0(3)
S1 C13 C14 C15 176.90(17)
N12 C13 C14 C11 178.2(2)
S1 C13 C14 C11 -3.9(3)
C13 C14 C15 C16 1.6(3)
C11 C14 C15 C16 -177.6(2)
N12 N11 C16 C15 0.3(3)
N12 N11 C16 C10 -179.34(18)
C14 C15 C16 N11 -1.3(3)
C14 C15 C16 C10 178.4(2)
N11 C16 C10 C17 12.8(3)
C15 C16 C10 C17 -166.8(2)
N11 C16 C10 C19 -108.1(2)
C15 C16 C10 C19 72.2(3)
N11 C16 C10 C18 132.4(2)
C15 C16 C10 C18 -47.3(3)
C26 N21 N22 C23 -0.9(3)
C26 N21 N22 B1 172.57(19)
N12 B1 N22 C23 83.4(2)
N32 B1 N22 C23 -154.86(18)
Cu1 B1 N22 C23 -36.8(2)
N12 B1 N22 N21 -90.6(2)
N32 B1 N22 N21 31.2(2)
Cu1 B1 N22 N21 149.20(15)
N21 N22 C23 C24 2.5(3)
B1 N22 C23 C24 -170.81(19)
N21 N22 C23 S2 -176.03(16)
B1 N22 C23 S2 10.6(3)
Cu1 S2 C23 N22 16.73(18)
Cu1 S2 C23 C24 -161.70(19)
N22 C23 C24 C25 -2.7(3)
S2 C23 C24 C25 175.72(19)
N22 C23 C24 C21 178.9(2)
S2 C23 C24 C21 -2.6(3)
C23 C24 C25 C26 1.5(4)
C21 C24 C25 C26 179.8(2)
N22 N21 C26 C25 -0.5(3)
N22 N21 C26 C20 -177.81(19)
C24 C25 C26 N21 0.1(4)
C24 C25 C26 C20 177.2(2)
N21 C26 C20 C27 -3.8(3)
C25 C26 C20 C27 179.0(2)
N21 C26 C20 C29 -127.5(3)
C25 C26 C20 C29 55.2(3)
N21 C26 C20 C28 114.0(3)
C25 C26 C20 C28 -63.2(3)
C36 N31 N32 C33 -1.9(3)
C36 N31 N32 B1 169.1(2)
N12 B1 N32 C33 -160.85(18)
N22 B1 N32 C33 76.7(2)
Cu1 B1 N32 C33 -41.4(2)
N12 B1 N32 N31 27.4(3)
N22 B1 N32 N31 -95.1(2)
Cu1 B1 N32 N31 146.76(16)
N31 N32 C33 C34 3.6(3)
B1 N32 C33 C34 -167.4(2)
N31 N32 C33 S3 -175.29(17)
B1 N32 C33 S3 13.7(3)
Cu1 S3 C33 N32 16.37(18)
Cu1 S3 C33 C34 -162.48(19)
N32 C33 C34 C35 -2.6(3)
S3 C33 C34 C35 176.26(19)
N32 C33 C34 C31 178.5(2)
S3 C33 C34 C31 -2.6(3)
C33 C34 C35 C36 0.1(4)
C31 C34 C35 C36 178.9(2)
N32 N31 C36 C35 -0.9(3)
N32 N31 C36 C30 178.3(2)
C34 C35 C36 N31 1.7(4)
C34 C35 C36 C30 -177.4(2)
N31 C36 C30 C37 0.6(3)
C35 C36 C30 C37 179.7(2)
N31 C36 C30 C39 -119.3(2)
C35 C36 C30 C39 59.8(3)
N31 C36 C30 C38 121.6(2)
C35 C36 C30 C38 -59.3(3)
